data_1518937
loop_
_publ_author_name
'Druzhenko, Tetiana'
'Denisenko, Olexandr'
'Kheylik, Yuri'
'Zozulya, Sergey'
'Shishkina, Svitlana S.'
'Tolmachev, Andrei'
'Mykhailiuk, Pavel K.'

_publ_section_title
;
 Design, Synthesis, and Characterization of SO2-Containing
 Azabicyclo[3.n.1]alkanes: Promising Building Blocks for Drug Discovery.
;
_journal_issue 8
_journal_name_full 'Organic letters'
_journal_page_first 1922
_journal_page_last 1925
_journal_paper_doi 10.1021/acs.orglett.5b00608
_journal_volume 17
_journal_year 2015
_chemical_formula_moiety 'C13 H15 N O4 S'
_chemical_formula_sum 'C13 H15 N O4 S'
_chemical_formula_weight 281.32
_chemical_name_systematic
; 
 ? 
;
_space_group_IT_number 2
_symmetry_cell_setting triclinic
_symmetry_space_group_name_Hall '-P 1'
_symmetry_space_group_name_H-M 'P -1'
_atom_sites_solution_hydrogens difmap
_atom_sites_solution_primary direct
_atom_sites_solution_secondary difmap
_audit_creation_method SHELXL-97
_cell_angle_alpha 103.220(12)
_cell_angle_beta 104.242(11)
_cell_angle_gamma 92.033(10)
_cell_formula_units_Z 2
_cell_length_a 6.7205(8)
_cell_length_b 8.7810(11)
_cell_length_c 11.3856(16)
_cell_measurement_reflns_used 1326
_cell_measurement_temperature 293(2)
_cell_measurement_theta_max 29.4
_cell_measurement_theta_min 3.2
_cell_volume 630.98(15)
_computing_cell_refinement
;
CrysAlis RED, Oxford Diffraction Ltd.,
Version 1.171.33.52 (release 06-11-2009 CrysAlis171 .NET)
(compiled Nov  6 2009,16:24:50)
;
_computing_data_collection
;
CrysAlis CCD, Oxford Diffraction Ltd.,
Version 1.171.33.52 (release 06-11-2009 CrysAlis171 .NET)
(compiled Nov  6 2009,16:24:50)
;
_computing_data_reduction
;
CrysAlis RED, Oxford Diffraction Ltd.,
Version 1.171.33.52 (release 06-11-2009 CrysAlis171 .NET)
(compiled Nov  6 2009,16:24:50)
;
_computing_molecular_graphics 'XP (Siemens, 1998)'
_computing_publication_material 'SHELXTL (Sheldrick, 1998)'
_computing_structure_refinement 'SHELXTL (Sheldrick, 1998)'
_computing_structure_solution 'SHELXTL (Sheldrick, 1998)'
_diffrn_ambient_temperature 293(2)
_diffrn_detector_area_resol_mean 16.1827
_diffrn_measured_fraction_theta_full 0.970
_diffrn_measured_fraction_theta_max 0.970
_diffrn_measurement_device_type Xcalibur"3
_diffrn_measurement_method \w-scans
_diffrn_radiation_monochromator graphite
_diffrn_radiation_source 'Enhance (Mo) X-ray Source'
_diffrn_radiation_type MoK\a
_diffrn_radiation_wavelength 0.71073
_diffrn_reflns_av_R_equivalents 0.0517
_diffrn_reflns_av_sigmaI/netI 0.0971
_diffrn_reflns_limit_h_max 9
_diffrn_reflns_limit_h_min -7
_diffrn_reflns_limit_k_max 11
_diffrn_reflns_limit_k_min -12
_diffrn_reflns_limit_l_max 10
_diffrn_reflns_limit_l_min -16
_diffrn_reflns_number 5696
_diffrn_reflns_theta_full 30.00
_diffrn_reflns_theta_max 30.00
_diffrn_reflns_theta_min 3.14
_exptl_absorpt_coefficient_mu 0.266
_exptl_absorpt_correction_T_max 0.9816
_exptl_absorpt_correction_T_min 0.9244
_exptl_absorpt_correction_type multi-scan
_exptl_crystal_colour colourless
_exptl_crystal_density_diffrn 1.481
_exptl_crystal_density_method 'not measured'
_exptl_crystal_description plate
_exptl_crystal_F_000 296
_exptl_crystal_size_max 0.30
_exptl_crystal_size_mid 0.10
_exptl_crystal_size_min 0.07
_refine_diff_density_max 0.237
_refine_diff_density_min -0.391
_refine_diff_density_rms 0.062
_refine_ls_extinction_method none
_refine_ls_goodness_of_fit_ref 0.936
_refine_ls_hydrogen_treatment constr
_refine_ls_matrix_type full
_refine_ls_number_parameters 172
_refine_ls_number_reflns 3573
_refine_ls_number_restraints 0
_refine_ls_restrained_S_all 0.936
_refine_ls_R_factor_all 0.1355
_refine_ls_R_factor_gt 0.0664
_refine_ls_shift/su_max 0.000
_refine_ls_shift/su_mean 0.000
_refine_ls_structure_factor_coef Fsqd
_refine_ls_weighting_details 'calc w=1/[\s^2^(Fo^2^)+(0.0574P)^2^+0.0000P] where P=(Fo^2^+2Fc^2^)/3'
_refine_ls_weighting_scheme calc
_refine_ls_wR_factor_gt 0.1302
_refine_ls_wR_factor_ref 0.1563
_reflns_number_gt 1986
_reflns_number_total 3573
_reflns_threshold_expression >2sigma(I)
_cod_data_source_file 33.CIF
_cod_data_source_block 33
_cod_depositor_comments 'Adding full bibliography for 1518936--1518941.cif.'
_cod_original_cell_volume 630.98(14)
_cod_original_sg_symbol_H-M P-1
_cod_database_code 1518937

loop_
_symmetry_equiv_pos_as_xyz
'x, y, z'
'-x, -y, -z'

loop_
_atom_site_label
_atom_site_type_symbol
_atom_site_fract_x
_atom_site_fract_y
_atom_site_fract_z
_atom_site_U_iso_or_equiv
_atom_site_adp_type
_atom_site_occupancy
_atom_site_symmetry_multiplicity
_atom_site_calc_flag
_atom_site_refinement_flags
S1 S 0.52447(10) 0.25506(9) 0.13220(7) 0.0422(2) Uani 1 1 d .
O1 O 0.1718(3) 0.3900(2) -0.00046(17) 0.0447(5) Uani 1 1 d .
O2 O 0.0195(3) 0.1548(3) -0.10264(19) 0.0586(6) Uani 1 1 d .
O3 O 0.5907(3) 0.2146(3) 0.0189(2) 0.0575(6) Uani 1 1 d .
O4 O 0.6432(3) 0.2113(3) 0.2390(2) 0.0563(6) Uani 1 1 d .
N1 N 0.2237(3) 0.3552(3) 0.28622(19) 0.0352(5) Uani 1 1 d .
C1 C 0.4962(4) 0.4594(3) 0.1658(3) 0.0415(6) Uani 1 1 d .
H1B H 0.5480 0.5043 0.2550 0.050 Uiso 1 1 calc R
H1A H 0.5769 0.5107 0.1234 0.050 Uiso 1 1 calc R
C2 C 0.2698(4) 0.4884(3) 0.1234(2) 0.0394(6) Uani 1 1 d .
H2 H 0.2679 0.5977 0.1166 0.047 Uiso 1 1 calc R
C3 C 0.1511(4) 0.4723(3) 0.2169(3) 0.0411(6) Uani 1 1 d .
H3B H 0.1618 0.5734 0.2756 0.049 Uiso 1 1 calc R
H3A H 0.0066 0.4436 0.1733 0.049 Uiso 1 1 calc R
C4 C 0.1740(4) 0.1949(3) 0.2075(2) 0.0360(6) Uani 1 1 d .
H4B H 0.0253 0.1717 0.1792 0.043 Uiso 1 1 calc R
H4A H 0.2282 0.1218 0.2568 0.043 Uiso 1 1 calc R
C5 C 0.2627(3) 0.1711(3) 0.0941(2) 0.0360(6) Uani 1 1 d .
H5 H 0.2620 0.0576 0.0617 0.043 Uiso 1 1 calc R
C6 C 0.1403(4) 0.2345(3) -0.0115(3) 0.0411(6) Uani 1 1 d .
C7 C 0.1450(4) 0.3745(4) 0.3975(3) 0.0444(7) Uani 1 1 d .
H7B H -0.0026 0.3450 0.3710 0.053 Uiso 1 1 calc R
H7A H 0.1671 0.4847 0.4414 0.053 Uiso 1 1 calc R
C8 C 0.2417(4) 0.2805(3) 0.4864(2) 0.0413(6) Uani 1 1 d .
C9 C 0.4487(4) 0.2565(4) 0.5109(3) 0.0497(7) Uani 1 1 d .
H9 H 0.5310 0.2939 0.4667 0.060 Uiso 1 1 calc R
C10 C 0.5342(5) 0.1779(4) 0.5999(3) 0.0605(8) Uani 1 1 d .
H10 H 0.6726 0.1600 0.6132 0.073 Uiso 1 1 calc R
C11 C 0.4198(7) 0.1262(4) 0.6684(3) 0.0700(10) Uani 1 1 d .
H11 H 0.4812 0.0782 0.7313 0.084 Uiso 1 1 calc R
C12 C 0.2118(7) 0.1450(5) 0.6444(4) 0.0786(12) Uani 1 1 d .
H12 H 0.1310 0.1073 0.6892 0.094 Uiso 1 1 calc R
C13 C 0.1255(5) 0.2204(4) 0.5533(3) 0.0606(9) Uani 1 1 d .
H13 H -0.0151 0.2314 0.5363 0.073 Uiso 1 1 calc R

loop_
_atom_site_aniso_label
_atom_site_aniso_U_11
_atom_site_aniso_U_22
_atom_site_aniso_U_33
_atom_site_aniso_U_23
_atom_site_aniso_U_13
_atom_site_aniso_U_12
S1 0.0343(3) 0.0455(4) 0.0523(5) 0.0163(3) 0.0171(3) 0.0057(3)
O1 0.0492(11) 0.0435(12) 0.0409(11) 0.0136(9) 0.0074(8) 0.0062(9)
O2 0.0605(13) 0.0649(16) 0.0405(12) 0.0037(11) 0.0056(10) -0.0077(10)
O3 0.0592(12) 0.0582(15) 0.0683(15) 0.0150(12) 0.0407(11) 0.0096(10)
O4 0.0384(10) 0.0665(16) 0.0685(14) 0.0322(12) 0.0070(10) 0.0094(9)
N1 0.0378(11) 0.0346(13) 0.0351(12) 0.0086(10) 0.0129(9) 0.0036(9)
C1 0.0395(14) 0.0399(16) 0.0458(16) 0.0108(13) 0.0134(12) -0.0044(11)
C2 0.0432(14) 0.0333(15) 0.0395(15) 0.0093(12) 0.0067(11) 0.0028(11)
C3 0.0402(14) 0.0404(16) 0.0444(16) 0.0120(13) 0.0115(12) 0.0104(11)
C4 0.0352(12) 0.0348(15) 0.0398(15) 0.0105(12) 0.0120(11) 0.0014(10)
C5 0.0358(13) 0.0327(15) 0.0394(15) 0.0065(12) 0.0117(11) 0.0031(10)
C6 0.0431(15) 0.0416(17) 0.0385(15) 0.0057(13) 0.0144(12) 0.0020(12)
C7 0.0423(14) 0.0514(19) 0.0391(15) 0.0043(14) 0.0162(12) 0.0057(12)
C8 0.0519(16) 0.0389(16) 0.0335(14) 0.0034(12) 0.0183(12) -0.0030(12)
C9 0.0498(17) 0.055(2) 0.0439(17) 0.0141(15) 0.0112(13) -0.0017(13)
C10 0.075(2) 0.053(2) 0.0491(19) 0.0107(16) 0.0090(16) 0.0067(16)
C11 0.118(3) 0.052(2) 0.048(2) 0.0202(18) 0.026(2) 0.015(2)
C12 0.119(3) 0.065(3) 0.074(3) 0.028(2) 0.056(2) 0.006(2)
C13 0.071(2) 0.060(2) 0.065(2) 0.0205(18) 0.0398(18) 0.0051(16)

loop_
_atom_type_symbol
_atom_type_description
_atom_type_scat_dispersion_real
_atom_type_scat_dispersion_imag
_atom_type_scat_source
C C 0.0033 0.0016 'International Tables Vol C Tables 4.2.6.8 and 6.1.1.4'
H H 0.0000 0.0000 'International Tables Vol C Tables 4.2.6.8 and 6.1.1.4'
N N 0.0061 0.0033 'International Tables Vol C Tables 4.2.6.8 and 6.1.1.4'
O O 0.0106 0.0060 'International Tables Vol C Tables 4.2.6.8 and 6.1.1.4'
S S 0.1246 0.1234 'International Tables Vol C Tables 4.2.6.8 and 6.1.1.4'

loop_
_geom_angle_atom_site_label_1
_geom_angle_atom_site_label_2
_geom_angle_atom_site_label_3
_geom_angle
O4 S1 O3 117.84(12)
O4 S1 C1 111.21(14)
O3 S1 C1 107.98(13)
O4 S1 C5 110.00(12)
O3 S1 C5 106.58(13)
C1 S1 C5 101.97(12)
C6 O1 C2 117.3(2)
C4 N1 C3 112.1(2)
C4 N1 C7 111.7(2)
C3 N1 C7 110.89(18)
C2 C1 S1 110.67(18)
O1 C2 C3 112.0(2)
O1 C2 C1 111.2(2)
C3 C2 C1 112.7(2)
N1 C3 C2 113.37(18)
N1 C4 C5 112.3(2)
C6 C5 C4 114.31(19)
C6 C5 S1 107.52(18)
C4 C5 S1 112.95(18)
O2 C6 O1 119.3(3)
O2 C6 C5 123.9(3)
O1 C6 C5 116.8(2)
N1 C7 C8 114.5(2)
C9 C8 C13 117.4(3)
C9 C8 C7 122.7(2)
C13 C8 C7 119.8(2)
C10 C9 C8 120.7(3)
C11 C10 C9 121.1(3)
C10 C11 C12 119.7(3)
C13 C12 C11 119.1(3)
C12 C13 C8 122.0(3)

loop_
_geom_bond_atom_site_label_1
_geom_bond_atom_site_label_2
_geom_bond_distance
S1 O4 1.422(2)
S1 O3 1.440(2)
S1 C1 1.774(3)
S1 C5 1.792(2)
O1 C6 1.347(3)
O1 C2 1.454(3)
O2 C6 1.199(3)
N1 C4 1.462(3)
N1 C3 1.462(3)
N1 C7 1.467(3)
C1 C2 1.528(3)
C2 C3 1.506(3)
C4 C5 1.526(3)
C5 C6 1.512(4)
C7 C8 1.491(4)
C8 C9 1.383(4)
C8 C13 1.385(4)
C9 C10 1.377(4)
C10 C11 1.356(5)
C11 C12 1.381(5)
C12 C13 1.377(5)

loop_
_geom_torsion_atom_site_label_1
_geom_torsion_atom_site_label_2
_geom_torsion_atom_site_label_3
_geom_torsion_atom_site_label_4
_geom_torsion
O4 S1 C1 C2 -129.79(18)
O3 S1 C1 C2 99.5(2)
C5 S1 C1 C2 -12.6(2)
C6 O1 C2 C3 -57.6(3)
C6 O1 C2 C1 69.6(3)
S1 C1 C2 O1 -44.4(3)
S1 C1 C2 C3 82.3(3)
C4 N1 C3 C2 -70.2(3)
C7 N1 C3 C2 164.2(2)
O1 C2 C3 N1 93.7(3)
C1 C2 C3 N1 -32.6(3)
C3 N1 C4 C5 57.3(2)
C7 N1 C4 C5 -177.55(19)
N1 C4 C5 C6 -78.8(3)
N1 C4 C5 S1 44.6(2)
O4 S1 C5 C6 174.51(18)
O3 S1 C5 C6 -56.7(2)
C1 S1 C5 C6 56.42(19)
O4 S1 C5 C4 47.5(2)
O3 S1 C5 C4 176.28(17)
C1 S1 C5 C4 -70.6(2)
C2 O1 C6 O2 162.6(2)
C2 O1 C6 C5 -17.5(3)
C4 C5 C6 O2 -99.5(3)
S1 C5 C6 O2 134.3(2)
C4 C5 C6 O1 80.6(3)
S1 C5 C6 O1 -45.6(2)
C4 N1 C7 C8 65.0(3)
C3 N1 C7 C8 -169.1(2)
N1 C7 C8 C9 37.5(4)
N1 C7 C8 C13 -146.1(3)
C13 C8 C9 C10 -0.9(5)
C7 C8 C9 C10 175.6(3)
C8 C9 C10 C11 -2.0(5)
C9 C10 C11 C12 3.4(6)
C10 C11 C12 C13 -1.9(6)
C11 C12 C13 C8 -1.1(6)
C9 C8 C13 C12 2.5(5)
C7 C8 C13 C12 -174.1(3)
